data_1533962
loop_
_publ_author_name
'Park Hyun-Soo'
'Barbier, J.'
'Hammond, R.P.'

_publ_section_title
;
 Crystal structure and polymorphism of Pb Al B O4
;
_journal_name_full 'Solid State Sciences'
_journal_page_first 565
_journal_page_last 571
_journal_volume 5
_journal_year 2003
_chemical_formula_sum 'Al B O4 Pb'
_chemical_name_systematic 'Pb (Al B O4)'
_space_group_IT_number 60
_symmetry_space_group_name_Hall '-P 2n 2ab'
_symmetry_space_group_name_H-M 'P b c n'
_cell_angle_alpha 90
_cell_angle_beta 90
_cell_angle_gamma 90
_cell_formula_units_Z 8
_cell_length_a 7.0423
_cell_length_b 9.8989
_cell_length_c 9.4281
_cell_volume 657.243
_citation_journal_id_ASTM SSSCFJ
_cod_data_source_file ParkHyun-Soo_SSSCFJ_2003_1020.cif
_cod_data_source_block Al1B1O4Pb1
_cod_original_cell_volume 657.2425
_cod_original_formula_sum 'Al1 B1 O4 Pb1'
_cod_database_code 1533962

loop_
_symmetry_equiv_pos_as_xyz
x,y,z
-x+1/2,-y+1/2,z+1/2
x+1/2,-y+1/2,-z
-x,y,-z+1/2
-x,-y,-z
x-1/2,y-1/2,-z-1/2
-x-1/2,y-1/2,z
x,-y,z-1/2

loop_
_atom_site_label
_atom_site_type_symbol
_atom_site_fract_x
_atom_site_fract_y
_atom_site_fract_z
_atom_site_occupancy
_atom_site_U_iso_or_equiv
O4 O-2 0.1722 0.3049 0.1845 1 0.0
O1 O-2 0.6003 0.3428 0.5708 1 0.0
O2 O-2 0.3316 0.3906 0.3873 1 0.0
O3 O-2 0.3331 0.5176 0.17 1 0.0
Pb1 Pb+2 0.93 0.6705 0.0485 1 0.0
Al2 Al+3 0.5 0.5 0.5 1 0.0
B1 B+3 0.2783 0.4068 0.2472 1 0.0
Al1 Al+3 0.5 0.332 0.75 1 0.0
